data_8106191
loop_
_publ_author_name
'Heard, Peter J.'
'Halcovitch, Nathan R.'
'Mun, Lee See'
'Tiekink, Edward R.T.'

_publ_section_title
;
 Crystal structure of bis(\m2-di-n-butyldithiocarbamato-\k3
 S,S&#x2032;:S;\k3 S:S:S&#x2032;)-hexacarbonyl-di-rhenium(I),
 C24H36N2O6Re2
;
_journal_issue 3
_journal_name_full 'Zeitschrift f\"ur Kristallographie - New Crystal Structures'
_journal_page_first 485
_journal_page_last 487
_journal_paper_doi 10.1515/ncrs-2017-0370
_journal_volume 233
_journal_year 2018
_chemical_formula_moiety 'C24 H36 N2 O6 Re2 S4'
_chemical_formula_sum 'C24 H36 N2 O6 Re2 S4'
_chemical_formula_weight 949.19
_space_group_crystal_system triclinic
_space_group_IT_number 2
_space_group_name_Hall '-P 1'
_space_group_name_H-M_alt 'P -1'
_atom_sites_solution_hydrogens geom
_cell_angle_alpha 72.540(2)
_cell_angle_beta 73.074(2)
_cell_angle_gamma 85.369(2)
_cell_formula_units_Z 2
_cell_length_a 10.3013(2)
_cell_length_b 11.3471(2)
_cell_length_c 14.5967(3)
_cell_measurement_reflns_used 16968
_cell_measurement_temperature 100(2)
_cell_measurement_theta_max 28.5420
_cell_measurement_theta_min 2.8990
_cell_volume 1557.05(6)
_computing_cell_refinement 'CrysAlisPro [1]'
_computing_data_collection 'CrysAlisPro [1]'
_computing_data_reduction 'CrysAlisPro [1]'
_computing_molecular_graphics 'ORTEP-3 for Windows [4]'
_computing_publication_material 'SHELXL2014/7 [3]'
_computing_structure_refinement 'SHELXL2014/7 [3]'
_computing_structure_solution 'SHELXS-97 [2]'
_diffrn_ambient_environment N~2~
_diffrn_ambient_temperature 100(2)
_diffrn_measured_fraction_theta_full 0.999
_diffrn_measured_fraction_theta_max 0.886
_diffrn_measurement_device 'four-circle diffractometer'
_diffrn_measurement_device_type 'SuperNova, Dual, Mo at zero, AtlasS2'
_diffrn_measurement_method '\w scans'
_diffrn_radiation_monochromator mirror
_diffrn_radiation_probe x-ray
_diffrn_radiation_type MoK\a
_diffrn_radiation_wavelength 0.71073
_diffrn_reflns_av_R_equivalents 0.0264
_diffrn_reflns_av_unetI/netI 0.0237
_diffrn_reflns_Laue_measured_fraction_full 0.999
_diffrn_reflns_Laue_measured_fraction_max 0.886
_diffrn_reflns_limit_h_max 13
_diffrn_reflns_limit_h_min -12
_diffrn_reflns_limit_k_max 13
_diffrn_reflns_limit_k_min -15
_diffrn_reflns_limit_l_max 19
_diffrn_reflns_limit_l_min -18
_diffrn_reflns_number 30121
_diffrn_reflns_point_group_measured_fraction_full 0.999
_diffrn_reflns_point_group_measured_fraction_max 0.886
_diffrn_reflns_theta_full 25.242
_diffrn_reflns_theta_max 28.661
_diffrn_reflns_theta_min 2.600
_diffrn_source 'micro-focus sealed X-ray tube'
_diffrn_source_type 'SuperNova (Mo) X-ray Source'
_diffrn_standards_decay_% 0
_diffrn_standards_interval_count 0
_diffrn_standards_number 0
_exptl_absorpt_coefficient_mu 8.074
_exptl_absorpt_correction_T_max 0.740
_exptl_absorpt_correction_T_min 0.605
_exptl_absorpt_correction_type gaussian
_exptl_absorpt_process_details 'CrysAlisPro [1]'
_exptl_crystal_colour colourless
_exptl_crystal_density_diffrn 2.025
_exptl_crystal_description cube
_exptl_crystal_F_000 912
_exptl_crystal_size_max 0.079
_exptl_crystal_size_mid 0.063
_exptl_crystal_size_min 0.060
_refine_diff_density_max 1.565
_refine_diff_density_min -1.060
_refine_diff_density_rms 0.125
_refine_ls_extinction_coef .
_refine_ls_extinction_method none
_refine_ls_goodness_of_fit_ref 1.012
_refine_ls_hydrogen_treatment constr
_refine_ls_matrix_type full
_refine_ls_number_parameters 347
_refine_ls_number_reflns 7111
_refine_ls_number_restraints 0
_refine_ls_restrained_S_all 1.012
_refine_ls_R_factor_all 0.0256
_refine_ls_R_factor_gt 0.0214
_refine_ls_shift/su_max 0.001
_refine_ls_shift/su_mean 0.000
_refine_ls_structure_factor_coef Fsqd
_refine_ls_weighting_details 'w=1/[\s^2^(Fo^2^)+(0.0157P)^2^+5.3157P] where P=(Fo^2^+2Fc^2^)/3'
_refine_ls_weighting_scheme calc
_refine_ls_wR_factor_gt 0.0449
_refine_ls_wR_factor_ref 0.0466
_reflns_Friedel_coverage 0.000
_reflns_Friedel_fraction_full .
_reflns_Friedel_fraction_max .
_reflns_number_gt 6456
_reflns_number_total 7111
_reflns_threshold_expression 'I > 2\s(I)'
_cod_data_source_file suppl_ncrs-2017-0370_suppl.cif
_cod_data_source_block shelx
_cod_database_code 8106191
_shelx_space_group_comment
;
The symmetry employed for this shelxl refinement is uniquely defined
by the following loop, which should always be used as a source of
symmetry information in preference to the above space-group names.
They are only intended as comments.
;
_shelx_estimated_absorpt_t_min 0.568
_shelx_estimated_absorpt_t_max 0.643

loop_
_space_group_symop_operation_xyz
'x, y, z'
'-x, -y, -z'

loop_
_atom_site_label
_atom_site_type_symbol
_atom_site_fract_x
_atom_site_fract_y
_atom_site_fract_z
_atom_site_U_iso_or_equiv
_atom_site_adp_type
_atom_site_occupancy
_atom_site_site_symmetry_order
_atom_site_calc_flag
_atom_site_refinement_flags_posn
_atom_site_refinement_flags_adp
_atom_site_refinement_flags_occupancy
_atom_site_disorder_assembly
_atom_site_disorder_group
Re1 Re 0.40511(2) 0.27796(2) 0.19086(2) 0.01285(4) Uani 1 1 d . . . . .
Re2 Re 0.39780(2) 0.24905(2) 0.45674(2) 0.01121(4) Uani 1 1 d . . . . .
S1 S 0.48696(9) 0.49522(8) 0.14289(6) 0.01645(17) Uani 1 1 d . . . . .
S2 S 0.28273(8) 0.37480(8) 0.32572(6) 0.01362(16) Uani 1 1 d . . . . .
S3 S 0.59125(9) 0.39904(8) 0.38438(6) 0.01580(17) Uani 1 1 d . . . . .
S4 S 0.55783(8) 0.19842(8) 0.30727(6) 0.01288(16) Uani 1 1 d . . . . .
O1 O 0.2678(3) 0.0216(3) 0.2747(2) 0.0311(7) Uani 1 1 d . . . . .
O2 O 0.6050(3) 0.1905(3) 0.02274(19) 0.0258(6) Uani 1 1 d . . . . .
O3 O 0.1977(3) 0.3460(3) 0.0705(2) 0.0265(6) Uani 1 1 d . . . . .
O4 O 0.1866(3) 0.0414(3) 0.5203(2) 0.0265(6) Uani 1 1 d . . . . .
O5 O 0.5463(3) 0.0839(2) 0.60121(19) 0.0242(6) Uani 1 1 d . . . . .
O6 O 0.2157(3) 0.3495(2) 0.62371(18) 0.0203(5) Uani 1 1 d . . . . .
N1 N 0.3637(3) 0.6121(3) 0.2807(2) 0.0149(6) Uani 1 1 d . . . . .
N2 N 0.7855(3) 0.3384(3) 0.2362(2) 0.0138(6) Uani 1 1 d . . . . .
C1 C 0.3792(3) 0.5105(3) 0.2529(2) 0.0142(7) Uani 1 1 d . . . . .
C2 C 0.4341(4) 0.7281(3) 0.2146(3) 0.0180(7) Uani 1 1 d . . . . .
H2A H 0.3755 0.7991 0.2253 0.022 Uiso 1 1 calc R U . . .
H2B H 0.4513 0.7296 0.1439 0.022 Uiso 1 1 calc R U . . .
C3 C 0.5676(4) 0.7403(3) 0.2353(3) 0.0201(8) Uani 1 1 d . . . . .
H3A H 0.6290 0.6735 0.2184 0.024 Uiso 1 1 calc R U . . .
H3B H 0.5509 0.7299 0.3076 0.024 Uiso 1 1 calc R U . . .
C4 C 0.6373(4) 0.8657(4) 0.1751(3) 0.0244(8) Uani 1 1 d . . . . .
H4A H 0.5752 0.9322 0.1919 0.029 Uiso 1 1 calc R U . . .
H4B H 0.7196 0.8711 0.1957 0.029 Uiso 1 1 calc R U . . .
C5 C 0.6775(4) 0.8877(4) 0.0623(3) 0.0284(9) Uani 1 1 d . . . . .
H5A H 0.7293 0.8169 0.0457 0.043 Uiso 1 1 calc R U . . .
H5B H 0.7335 0.9627 0.0292 0.043 Uiso 1 1 calc R U . . .
H5C H 0.5957 0.8977 0.0395 0.043 Uiso 1 1 calc R U . . .
C6 C 0.2783(4) 0.6156(3) 0.3802(3) 0.0177(7) Uani 1 1 d . . . . .
H6A H 0.3219 0.6702 0.4044 0.021 Uiso 1 1 calc R U . . .
H6B H 0.2727 0.5315 0.4274 0.021 Uiso 1 1 calc R U . . .
C7 C 0.1358(4) 0.6614(4) 0.3803(3) 0.0213(8) Uani 1 1 d . . . . .
H7A H 0.0900 0.6048 0.3593 0.026 Uiso 1 1 calc R U . . .
H7B H 0.1408 0.7442 0.3314 0.026 Uiso 1 1 calc R U . . .
C8 C 0.0520(4) 0.6689(4) 0.4840(3) 0.0251(8) Uani 1 1 d . . . . .
H8A H -0.0444 0.6805 0.4846 0.030 Uiso 1 1 calc R U . . .
H8B H 0.0591 0.5891 0.5340 0.030 Uiso 1 1 calc R U . . .
C9 C 0.0947(4) 0.7720(4) 0.5159(3) 0.0291(9) Uani 1 1 d . . . . .
H9A H 0.1858 0.7554 0.5247 0.044 Uiso 1 1 calc R U . . .
H9B H 0.0305 0.7764 0.5792 0.044 Uiso 1 1 calc R U . . .
H9C H 0.0953 0.8508 0.4642 0.044 Uiso 1 1 calc R U . . .
C10 C 0.6625(4) 0.3201(3) 0.2991(2) 0.0157(7) Uani 1 1 d . . . . .
C11 C 0.8397(4) 0.2618(3) 0.1682(3) 0.0171(7) Uani 1 1 d . . . . .
H11A H 0.9088 0.3102 0.1086 0.021 Uiso 1 1 calc R U . . .
H11B H 0.7653 0.2413 0.1452 0.021 Uiso 1 1 calc R U . . .
C12 C 0.9036(4) 0.1423(4) 0.2168(3) 0.0230(8) Uani 1 1 d . . . . .
H12A H 0.8350 0.0929 0.2761 0.028 Uiso 1 1 calc R U . . .
H12B H 0.9788 0.1619 0.2394 0.028 Uiso 1 1 calc R U . . .
C13 C 0.9577(4) 0.0672(4) 0.1425(3) 0.0296(9) Uani 1 1 d . . . . .
H13A H 0.8835 0.0538 0.1162 0.036 Uiso 1 1 calc R U . . .
H13B H 1.0301 0.1154 0.0854 0.036 Uiso 1 1 calc R U . . .
C14 C 1.0137(5) -0.0562(4) 0.1881(4) 0.0402(12) Uani 1 1 d . . . . .
H14A H 1.0891 -0.0436 0.2125 0.060 Uiso 1 1 calc R U . . .
H14B H 1.0463 -0.1003 0.1374 0.060 Uiso 1 1 calc R U . . .
H14C H 0.9422 -0.1050 0.2440 0.060 Uiso 1 1 calc R U . . .
C15 C 0.8773(4) 0.4344(3) 0.2320(3) 0.0190(8) Uani 1 1 d . . . . .
H15A H 0.9681 0.3986 0.2324 0.023 Uiso 1 1 calc R U . . .
H15B H 0.8419 0.4640 0.2919 0.023 Uiso 1 1 calc R U . . .
C16 C 0.8899(4) 0.5430(3) 0.1379(3) 0.0203(8) Uani 1 1 d . . . . .
H16A H 0.9337 0.5144 0.0784 0.024 Uiso 1 1 calc R U . . .
H16B H 0.7979 0.5723 0.1341 0.024 Uiso 1 1 calc R U . . .
C17 C 0.9720(4) 0.6503(4) 0.1355(3) 0.0239(8) Uani 1 1 d . . . . .
H17A H 0.9651 0.7219 0.0783 0.029 Uiso 1 1 calc R U . . .
H17B H 0.9319 0.6745 0.1976 0.029 Uiso 1 1 calc R U . . .
C18 C 1.1196(4) 0.6209(4) 0.1263(3) 0.0282(9) Uani 1 1 d . . . . .
H18A H 1.1279 0.5554 0.1858 0.042 Uiso 1 1 calc R U . . .
H18B H 1.1677 0.6950 0.1204 0.042 Uiso 1 1 calc R U . . .
H18C H 1.1593 0.5931 0.0667 0.042 Uiso 1 1 calc R U . . .
C19 C 0.3210(4) 0.1160(4) 0.2455(3) 0.0206(8) Uani 1 1 d . . . . .
C20 C 0.5285(4) 0.2235(3) 0.0854(3) 0.0193(8) Uani 1 1 d . . . . .
C21 C 0.2773(4) 0.3225(3) 0.1153(3) 0.0195(8) Uani 1 1 d . . . . .
C22 C 0.2655(4) 0.1196(3) 0.4947(3) 0.0179(7) Uani 1 1 d . . . . .
C23 C 0.4894(4) 0.1455(3) 0.5475(2) 0.0152(7) Uani 1 1 d . . . . .
C24 C 0.2852(3) 0.3126(3) 0.5615(2) 0.0143(7) Uani 1 1 d . . . . .

loop_
_atom_site_aniso_label
_atom_site_aniso_U_11
_atom_site_aniso_U_22
_atom_site_aniso_U_33
_atom_site_aniso_U_23
_atom_site_aniso_U_13
_atom_site_aniso_U_12
Re1 0.01275(7) 0.01563(8) 0.01079(7) -0.00320(5) -0.00400(5) -0.00329(5)
Re2 0.01124(7) 0.01248(7) 0.00939(6) -0.00237(5) -0.00223(5) -0.00256(5)
S1 0.0166(4) 0.0176(4) 0.0136(4) -0.0036(3) -0.0017(3) -0.0039(3)
S2 0.0108(4) 0.0157(4) 0.0127(4) -0.0022(3) -0.0022(3) -0.0019(3)
S3 0.0140(4) 0.0186(4) 0.0158(4) -0.0060(3) -0.0036(3) -0.0038(3)
S4 0.0120(4) 0.0142(4) 0.0128(4) -0.0042(3) -0.0031(3) -0.0024(3)
O1 0.0355(17) 0.0216(16) 0.0387(17) 0.0001(12) -0.0202(14) -0.0105(13)
O2 0.0272(15) 0.0329(16) 0.0191(13) -0.0124(12) -0.0046(12) 0.0023(12)
O3 0.0280(15) 0.0324(16) 0.0257(14) -0.0115(12) -0.0156(12) 0.0048(12)
O4 0.0268(15) 0.0225(15) 0.0280(14) -0.0049(11) -0.0033(12) -0.0131(12)
O5 0.0284(15) 0.0225(14) 0.0227(14) -0.0031(11) -0.0133(12) 0.0047(12)
O6 0.0187(13) 0.0255(14) 0.0177(13) -0.0107(11) -0.0021(10) 0.0002(11)
N1 0.0145(15) 0.0156(15) 0.0131(14) -0.0019(11) -0.0038(11) -0.0007(12)
N2 0.0107(14) 0.0170(15) 0.0134(13) -0.0038(11) -0.0030(11) -0.0027(11)
C1 0.0132(17) 0.0162(18) 0.0138(16) -0.0018(13) -0.0069(13) -0.0007(13)
C2 0.0179(18) 0.0142(18) 0.0209(18) -0.0041(14) -0.0041(14) -0.0027(14)
C3 0.0182(19) 0.022(2) 0.0198(18) -0.0049(15) -0.0048(14) -0.0049(15)
C4 0.024(2) 0.020(2) 0.032(2) -0.0104(16) -0.0076(17) -0.0051(16)
C5 0.029(2) 0.026(2) 0.026(2) -0.0079(16) 0.0010(17) -0.0073(17)
C6 0.0196(19) 0.0180(18) 0.0156(17) -0.0065(14) -0.0036(14) 0.0004(14)
C7 0.0159(18) 0.027(2) 0.0208(18) -0.0063(15) -0.0051(15) -0.0017(15)
C8 0.0156(19) 0.032(2) 0.027(2) -0.0115(17) -0.0008(15) -0.0009(16)
C9 0.025(2) 0.033(2) 0.031(2) -0.0159(18) -0.0046(17) 0.0052(18)
C10 0.0146(17) 0.0180(18) 0.0153(16) -0.0030(13) -0.0063(13) -0.0022(14)
C11 0.0143(17) 0.0187(18) 0.0182(17) -0.0072(14) -0.0019(14) -0.0020(14)
C12 0.021(2) 0.021(2) 0.0245(19) -0.0038(15) -0.0057(15) 0.0007(15)
C13 0.028(2) 0.023(2) 0.037(2) -0.0093(17) -0.0045(18) -0.0046(17)
C14 0.031(3) 0.026(2) 0.071(3) -0.018(2) -0.023(2) 0.0029(19)
C15 0.0131(17) 0.024(2) 0.0193(17) -0.0050(14) -0.0023(14) -0.0084(15)
C16 0.0181(19) 0.0206(19) 0.0212(18) -0.0062(15) -0.0038(14) -0.0002(15)
C17 0.027(2) 0.021(2) 0.0212(19) -0.0060(15) -0.0015(16) -0.0067(16)
C18 0.028(2) 0.022(2) 0.034(2) -0.0049(17) -0.0093(18) -0.0054(17)
C19 0.0209(19) 0.025(2) 0.0200(18) -0.0063(15) -0.0116(15) 0.0008(16)
C20 0.0223(19) 0.0179(19) 0.0194(18) -0.0038(14) -0.0096(15) -0.0010(15)
C21 0.0215(19) 0.0189(19) 0.0177(17) -0.0057(14) -0.0040(15) -0.0019(15)
C22 0.0209(19) 0.0184(19) 0.0146(17) -0.0058(14) -0.0043(14) 0.0002(15)
C23 0.0168(17) 0.0150(17) 0.0140(16) -0.0065(13) -0.0023(13) 0.0000(14)
C24 0.0107(16) 0.0152(17) 0.0162(16) -0.0014(13) -0.0053(13) -0.0030(13)

loop_
_atom_type_symbol
_atom_type_description
_atom_type_scat_dispersion_real
_atom_type_scat_dispersion_imag
_atom_type_scat_source
C C 0.0033 0.0016 'International Tables Vol C Tables 4.2.6.8 and 6.1.1.4'
H H 0.0000 0.0000 'International Tables Vol C Tables 4.2.6.8 and 6.1.1.4'
N N 0.0061 0.0033 'International Tables Vol C Tables 4.2.6.8 and 6.1.1.4'
O O 0.0106 0.0060 'International Tables Vol C Tables 4.2.6.8 and 6.1.1.4'
Re Re -1.0185 7.2310 'International Tables Vol C Tables 4.2.6.8 and 6.1.1.4'
S S 0.1246 0.1234 'International Tables Vol C Tables 4.2.6.8 and 6.1.1.4'

loop_
_exptl_crystal_face_index_h
_exptl_crystal_face_index_k
_exptl_crystal_face_index_l
_exptl_crystal_face_perp_dist
-12 -4 3 0.0333
12 4 -3 0.0333
-6 -8 -20 0.0298
6 8 20 0.0298
-3 14 -2 0.0315
3 -14 2 0.0315

loop_
_geom_angle_atom_site_label_1
_geom_angle_atom_site_label_2
_geom_angle_atom_site_label_3
_geom_angle
_geom_angle_site_symmetry_1
_geom_angle_site_symmetry_3
C21 Re1 C20 90.30(15) . .
C21 Re1 C19 86.98(15) . .
C20 Re1 C19 89.30(16) . .
C21 Re1 S1 92.95(11) . .
C20 Re1 S1 99.74(11) . .
C19 Re1 S1 170.96(11) . .
C21 Re1 S2 96.48(11) . .
C20 Re1 S2 168.60(11) . .
C19 Re1 S2 100.18(11) . .
S1 Re1 S2 70.84(3) . .
C21 Re1 S4 173.33(11) . .
C20 Re1 S4 92.36(11) . .
C19 Re1 S4 86.94(11) . .
S1 Re1 S4 92.63(3) . .
S2 Re1 S4 81.91(3) . .
C23 Re2 C22 89.41(15) . .
C23 Re2 C24 90.46(14) . .
C22 Re2 C24 88.78(14) . .
C23 Re2 S3 90.60(11) . .
C22 Re2 S3 169.84(10) . .
C24 Re2 S3 101.38(10) . .
C23 Re2 S4 93.38(10) . .
C22 Re2 S4 98.85(10) . .
C24 Re2 S4 171.48(10) . .
S3 Re2 S4 71.00(3) . .
C23 Re2 S2 174.95(10) . .
C22 Re2 S2 88.93(11) . .
C24 Re2 S2 94.27(10) . .
S3 Re2 S2 90.19(3) . .
S4 Re2 S2 82.16(3) . .
C1 S1 Re1 89.04(12) . .
C1 S2 Re1 87.37(12) . .
C1 S2 Re2 109.31(11) . .
Re1 S2 Re2 96.44(3) . .
C10 S3 Re2 88.81(12) . .
C10 S4 Re2 86.83(12) . .
C10 S4 Re1 110.02(12) . .
Re2 S4 Re1 96.00(3) . .
C1 N1 C2 121.6(3) . .
C1 N1 C6 122.1(3) . .
C2 N1 C6 116.3(3) . .
C10 N2 C11 121.7(3) . .
C10 N2 C15 121.9(3) . .
C11 N2 C15 116.4(3) . .
N1 C1 S1 125.0(3) . .
N1 C1 S2 122.3(3) . .
S1 C1 S2 112.7(2) . .
N1 C2 C3 110.9(3) . .
N1 C2 H2A 109.5 . .
C3 C2 H2A 109.5 . .
N1 C2 H2B 109.5 . .
C3 C2 H2B 109.5 . .
H2A C2 H2B 108.0 . .
C2 C3 C4 112.4(3) . .
C2 C3 H3A 109.1 . .
C4 C3 H3A 109.1 . .
C2 C3 H3B 109.1 . .
C4 C3 H3B 109.1 . .
H3A C3 H3B 107.9 . .
C5 C4 C3 113.7(3) . .
C5 C4 H4A 108.8 . .
C3 C4 H4A 108.8 . .
C5 C4 H4B 108.8 . .
C3 C4 H4B 108.8 . .
H4A C4 H4B 107.7 . .
C4 C5 H5A 109.5 . .
C4 C5 H5B 109.5 . .
H5A C5 H5B 109.5 . .
C4 C5 H5C 109.5 . .
H5A C5 H5C 109.5 . .
H5B C5 H5C 109.5 . .
N1 C6 C7 113.2(3) . .
N1 C6 H6A 108.9 . .
C7 C6 H6A 108.9 . .
N1 C6 H6B 108.9 . .
C7 C6 H6B 108.9 . .
H6A C6 H6B 107.8 . .
C6 C7 C8 111.6(3) . .
C6 C7 H7A 109.3 . .
C8 C7 H7A 109.3 . .
C6 C7 H7B 109.3 . .
C8 C7 H7B 109.3 . .
H7A C7 H7B 108.0 . .
C9 C8 C7 114.5(3) . .
C9 C8 H8A 108.6 . .
C7 C8 H8A 108.6 . .
C9 C8 H8B 108.6 . .
C7 C8 H8B 108.6 . .
H8A C8 H8B 107.6 . .
C8 C9 H9A 109.5 . .
C8 C9 H9B 109.5 . .
H9A C9 H9B 109.5 . .
C8 C9 H9C 109.5 . .
H9A C9 H9C 109.5 . .
H9B C9 H9C 109.5 . .
N2 C10 S3 125.9(3) . .
N2 C10 S4 120.8(3) . .
S3 C10 S4 113.13(19) . .
N2 C11 C12 113.0(3) . .
N2 C11 H11A 109.0 . .
C12 C11 H11A 109.0 . .
N2 C11 H11B 109.0 . .
C12 C11 H11B 109.0 . .
H11A C11 H11B 107.8 . .
C11 C12 C13 110.4(3) . .
C11 C12 H12A 109.6 . .
C13 C12 H12A 109.6 . .
C11 C12 H12B 109.6 . .
C13 C12 H12B 109.6 . .
H12A C12 H12B 108.1 . .
C14 C13 C12 113.0(4) . .
C14 C13 H13A 109.0 . .
C12 C13 H13A 109.0 . .
C14 C13 H13B 109.0 . .
C12 C13 H13B 109.0 . .
H13A C13 H13B 107.8 . .
C13 C14 H14A 109.5 . .
C13 C14 H14B 109.5 . .
H14A C14 H14B 109.5 . .
C13 C14 H14C 109.5 . .
H14A C14 H14C 109.5 . .
H14B C14 H14C 109.5 . .
N2 C15 C16 110.9(3) . .
N2 C15 H15A 109.5 . .
C16 C15 H15A 109.5 . .
N2 C15 H15B 109.5 . .
C16 C15 H15B 109.5 . .
H15A C15 H15B 108.1 . .
C17 C16 C15 112.7(3) . .
C17 C16 H16A 109.0 . .
C15 C16 H16A 109.0 . .
C17 C16 H16B 109.0 . .
C15 C16 H16B 109.0 . .
H16A C16 H16B 107.8 . .
C18 C17 C16 113.6(3) . .
C18 C17 H17A 108.9 . .
C16 C17 H17A 108.9 . .
C18 C17 H17B 108.9 . .
C16 C17 H17B 108.9 . .
H17A C17 H17B 107.7 . .
C17 C18 H18A 109.5 . .
C17 C18 H18B 109.5 . .
H18A C18 H18B 109.5 . .
C17 C18 H18C 109.5 . .
H18A C18 H18C 109.5 . .
H18B C18 H18C 109.5 . .
O1 C19 Re1 176.8(3) . .
O2 C20 Re1 178.6(3) . .
O3 C21 Re1 177.9(3) . .
O4 C22 Re2 177.9(3) . .
O5 C23 Re2 179.0(3) . .
O6 C24 Re2 178.5(3) . .

loop_
_geom_bond_atom_site_label_1
_geom_bond_atom_site_label_2
_geom_bond_distance
_geom_bond_site_symmetry_2
Re1 C21 1.900(4) .
Re1 C20 1.916(4) .
Re1 C19 1.934(4) .
Re1 S1 2.4970(9) .
Re1 S2 2.5102(8) .
Re1 S4 2.5659(8) .
Re2 C23 1.909(4) .
Re2 C22 1.928(4) .
Re2 C24 1.923(3) .
Re2 S3 2.4953(9) .
Re2 S4 2.5125(8) .
Re2 S2 2.5511(8) .
S1 C1 1.714(3) .
S2 C1 1.771(4) .
S3 C10 1.709(4) .
S4 C10 1.775(4) .
O1 C19 1.146(5) .
O2 C20 1.156(4) .
O3 C21 1.159(5) .
O4 C22 1.153(4) .
O5 C23 1.148(4) .
O6 C24 1.146(4) .
N1 C1 1.316(5) .
N1 C2 1.475(4) .
N1 C6 1.473(4) .
N2 C10 1.320(4) .
N2 C11 1.472(4) .
N2 C15 1.476(4) .
C2 C3 1.517(5) .
C2 H2A 0.9900 .
C2 H2B 0.9900 .
C3 C4 1.536(5) .
C3 H3A 0.9900 .
C3 H3B 0.9900 .
C4 C5 1.523(5) .
C4 H4A 0.9900 .
C4 H4B 0.9900 .
C5 H5A 0.9800 .
C5 H5B 0.9800 .
C5 H5C 0.9800 .
C6 C7 1.517(5) .
C6 H6A 0.9900 .
C6 H6B 0.9900 .
C7 C8 1.532(5) .
C7 H7A 0.9900 .
C7 H7B 0.9900 .
C8 C9 1.519(6) .
C8 H8A 0.9900 .
C8 H8B 0.9900 .
C9 H9A 0.9800 .
C9 H9B 0.9800 .
C9 H9C 0.9800 .
C11 C12 1.525(5) .
C11 H11A 0.9900 .
C11 H11B 0.9900 .
C12 C13 1.529(6) .
C12 H12A 0.9900 .
C12 H12B 0.9900 .
C13 C14 1.507(6) .
C13 H13A 0.9900 .
C13 H13B 0.9900 .
C14 H14A 0.9800 .
C14 H14B 0.9800 .
C14 H14C 0.9800 .
C15 C16 1.526(5) .
C15 H15A 0.9900 .
C15 H15B 0.9900 .
C16 C17 1.524(5) .
C16 H16A 0.9900 .
C16 H16B 0.9900 .
C17 C18 1.506(6) .
C17 H17A 0.9900 .
C17 H17B 0.9900 .
C18 H18A 0.9800 .
C18 H18B 0.9800 .
C18 H18C 0.9800 .
